data_1560876
loop_
_publ_author_name
'Cramer, Alisha J.'
'Cole, Jacqueline M.'

_publ_section_title
;
 Host-guest prospects of neodymium and gadolinium ultraphosphate
 frameworks for nuclear waste storage: Multi-temperature topological
 analysis of nanoporous cages in RP5O14
;
_journal_name_full 'Journal of Solid State Chemistry'
_journal_page_first 250
_journal_page_last 257
_journal_paper_doi 10.1016/j.jssc.2018.07.020
_journal_volume 266
_journal_year 2018
_chemical_formula_sum 'Gd O14 P5'
_chemical_formula_weight 536.10
_space_group_IT_number 53
_space_group_name_Hall '-P 2ac 2'
_space_group_name_H-M_alt 'P m n a'
_symmetry_cell_setting orthorhombic
_symmetry_space_group_name_H-M 'P m n a'
_atom_sites_solution_hydrogens none
_atom_sites_solution_primary direct
_atom_sites_solution_secondary difmap
_audit_creation_method SHELXL-97
_cell_angle_alpha 90.00
_cell_angle_beta 90.00
_cell_angle_gamma 90.00
_cell_formula_units_Z 4
_cell_length_a 12.969(3)
_cell_length_b 8.7270(17)
_cell_length_c 8.9220(18)
_cell_measurement_reflns_used 512
_cell_measurement_temperature 350(2)
_cell_measurement_theta_max 28.28
_cell_measurement_theta_min 2.0
_cell_volume 1009.8(4)
_computing_cell_refinement
;
Rigaku CrystalClear-SM Expert 2.0
;
_computing_data_collection 'Rigaku CrystalClear-SM Expert 2.0'
_computing_data_reduction
;
Rigaku CrystalClear-SM Expert 2.0
;
_computing_molecular_graphics
;
SHELXTL-PLUS (Sheldrick, 1995)
;
_computing_publication_material 'SHELXL-97 (Sheldrick, 1997)'
_computing_structure_refinement 'SHELXL-97 (Sheldrick, 1997)'
_computing_structure_solution 'SHELXS-97 (Sheldrick, 1990)'
_diffrn_ambient_temperature 350(2)
_diffrn_measured_fraction_theta_full 0.824
_diffrn_measured_fraction_theta_max 0.824
_diffrn_measurement_device_type 'Rigaku Saturn 724+ CCD'
_diffrn_measurement_method '\w scans'
_diffrn_radiation_monochromator graphite
_diffrn_radiation_source 'fine-focus sealed tube'
_diffrn_radiation_type MoK\a
_diffrn_radiation_wavelength 0.71073
_diffrn_reflns_av_R_equivalents 0.1102
_diffrn_reflns_av_sigmaI/netI 0.0729
_diffrn_reflns_limit_h_max 13
_diffrn_reflns_limit_h_min -17
_diffrn_reflns_limit_k_max 9
_diffrn_reflns_limit_k_min -11
_diffrn_reflns_limit_l_max 12
_diffrn_reflns_limit_l_min -9
_diffrn_reflns_number 3448
_diffrn_reflns_theta_full 30.60
_diffrn_reflns_theta_max 30.60
_diffrn_reflns_theta_min 3.14
_diffrn_standards_decay_% 0
_diffrn_standards_interval_count 0
_diffrn_standards_interval_time 0
_diffrn_standards_number 0
_exptl_absorpt_coefficient_mu 7.449
_exptl_absorpt_correction_T_max 0.105
_exptl_absorpt_correction_T_min 0.069
_exptl_absorpt_correction_type empirical
_exptl_absorpt_process_details
;
T. Higashi, ABSCOR, empirical absorption correction
;
_exptl_crystal_colour colourless
_exptl_crystal_density_diffrn 3.526
_exptl_crystal_density_method 'not measured'
_exptl_crystal_description block
_exptl_crystal_F_000 1004
_exptl_crystal_size_max 0.4
_exptl_crystal_size_mid 0.4
_exptl_crystal_size_min 0.3
_refine_diff_density_max 1.575
_refine_diff_density_min -1.840
_refine_diff_density_rms 0.380
_refine_ls_extinction_coef 0.018(2)
_refine_ls_extinction_expression Fc^*^=kFc[1+0.001xFc^2^\l^3^/sin(2\q)]^-1/4^
_refine_ls_extinction_method SHELXL
_refine_ls_goodness_of_fit_ref 1.143
_refine_ls_hydrogen_treatment none
_refine_ls_matrix_type full
_refine_ls_number_parameters 99
_refine_ls_number_reflns 1343
_refine_ls_number_restraints 0
_refine_ls_restrained_S_all 1.143
_refine_ls_R_factor_all 0.0609
_refine_ls_R_factor_gt 0.0568
_refine_ls_shift/su_max 0.000
_refine_ls_shift/su_mean 0.000
_refine_ls_structure_factor_coef Fsqd
_refine_ls_weighting_details 'calc w=1/[\s^2^(Fo^2^)+(0.0895P)^2^+6.8733P] where P=(Fo^2^+2Fc^2^)/3'
_refine_ls_weighting_scheme calc
_refine_ls_wR_factor_gt 0.1563
_refine_ls_wR_factor_ref 0.1585
_reflns_number_gt 1250
_reflns_number_total 1343
_reflns_threshold_expression >2sigma(I)
_cod_data_source_file 2gd350d-3aortho.cif
_cod_data_source_block 2gd350d-3a
_cod_original_cell_volume 1009.8(3)
_cod_original_sg_symbol_H-M Pmna
_cod_database_code 1560876

loop_
_symmetry_equiv_pos_as_xyz
'x, y, z'
'-x+1/2, -y, z+1/2'
'-x+1/2, y, -z+1/2'
'x, -y, -z'
'-x, -y, -z'
'x-1/2, y, -z-1/2'
'x-1/2, -y, z-1/2'
'-x, y, z'

loop_
_atom_site_label
_atom_site_type_symbol
_atom_site_fract_x
_atom_site_fract_y
_atom_site_fract_z
_atom_site_U_iso_or_equiv
_atom_site_adp_type
_atom_site_occupancy
_atom_site_symmetry_multiplicity
_atom_site_calc_flag
_atom_site_refinement_flags
_atom_site_disorder_assembly
_atom_site_disorder_group
Gd1 Gd 0.5000 0.77715(6) 0.19031(5) 0.0089(3) Uani 1 2 d S . .
P2 P 0.5000 1.1849(3) 0.2451(3) 0.0098(5) Uani 1 2 d S . .
P3 P 0.66508(16) 1.2636(2) 0.4509(2) 0.0108(4) Uani 1 1 d . . .
P5 P 0.8280(2) 1.5000 0.5000 0.0090(5) Uani 1 2 d S . .
P6 P 0.2977(2) 1.0000 0.0000 0.0120(5) Uani 1 2 d S . .
O1 O 0.5000 1.0296(12) 0.3120(7) 0.0155(17) Uani 1 2 d S . .
O3 O 0.5940(6) 1.2841(8) 0.3121(6) 0.0176(15) Uani 1 1 d . . .
O5 O 0.6125(5) 0.7279(8) 0.4047(7) 0.0213(13) Uani 1 1 d . . .
O6 O 0.5000 0.7898(11) -0.0808(10) 0.0174(18) Uani 1 2 d S . .
O9 O 0.3829(5) 0.5810(7) 0.1191(6) 0.0189(12) Uani 1 1 d . . .
O11 O 0.7479(5) 1.3882(8) 0.4170(7) 0.0273(16) Uani 1 1 d . . .
O12 O 0.3513(4) 0.9139(7) 0.1177(6) 0.0169(11) Uani 1 1 d . . .
O13 O 0.2193(6) 1.1072(8) 0.0847(7) 0.0336(19) Uani 1 1 d . . .

loop_
_atom_site_aniso_label
_atom_site_aniso_U_11
_atom_site_aniso_U_22
_atom_site_aniso_U_33
_atom_site_aniso_U_23
_atom_site_aniso_U_13
_atom_site_aniso_U_12
Gd1 0.0101(4) 0.0085(4) 0.0082(4) -0.00022(16) 0.000 0.000
P2 0.0098(10) 0.0094(11) 0.0103(10) -0.0015(10) 0.000 0.000
P3 0.0109(9) 0.0118(9) 0.0098(8) -0.0006(6) 0.0006(6) -0.0009(7)
P5 0.0093(10) 0.0073(11) 0.0103(9) -0.0020(8) 0.000 0.000
P6 0.0107(11) 0.0119(13) 0.0134(10) 0.0009(10) 0.000 0.000
O1 0.018(4) 0.013(5) 0.016(3) 0.002(3) 0.000 0.000
O3 0.015(3) 0.017(4) 0.021(3) 0.004(2) -0.006(2) -0.009(2)
O5 0.021(3) 0.034(4) 0.009(2) -0.003(2) -0.011(2) 0.004(3)
O6 0.024(4) 0.020(5) 0.008(3) 0.001(3) 0.000 0.000
O9 0.022(3) 0.016(3) 0.019(2) -0.002(2) -0.002(2) -0.008(2)
O11 0.027(3) 0.037(4) 0.018(2) 0.000(3) -0.004(2) -0.029(3)
O12 0.013(2) 0.016(3) 0.021(2) 0.005(2) -0.005(2) 0.002(2)
O13 0.047(4) 0.028(4) 0.026(3) 0.020(3) 0.019(3) 0.033(3)

loop_
_atom_type_symbol
_atom_type_description
_atom_type_scat_dispersion_real
_atom_type_scat_dispersion_imag
_atom_type_scat_source
O O 0.0106 0.0060 'International Tables Vol C Tables 4.2.6.8 and 6.1.1.4'
P P 0.1023 0.0942 'International Tables Vol C Tables 4.2.6.8 and 6.1.1.4'
Gd Gd -0.1653 3.9035 'International Tables Vol C Tables 4.2.6.8 and 6.1.1.4'

loop_
_geom_angle_atom_site_label_1
_geom_angle_atom_site_label_2
_geom_angle_atom_site_label_3
_geom_angle
_geom_angle_site_symmetry_1
_geom_angle_site_symmetry_3
O12 Gd1 O12 109.7(3) 8_655 .
O12 Gd1 O9 144.5(2) 8_655 .
O12 Gd1 O9 76.6(2) . .
O12 Gd1 O9 76.6(2) 8_655 8_655
O12 Gd1 O9 144.5(2) . 8_655
O9 Gd1 O9 79.5(3) . 8_655
O12 Gd1 O6 72.69(18) 8_655 .
O12 Gd1 O6 72.69(18) . .
O9 Gd1 O6 76.4(2) . .
O9 Gd1 O6 76.4(2) 8_655 .
O12 Gd1 O5 79.4(2) 8_655 .
O12 Gd1 O5 142.4(2) . .
O9 Gd1 O5 117.7(2) . .
O9 Gd1 O5 72.6(2) 8_655 .
O6 Gd1 O5 142.17(18) . .
O12 Gd1 O5 142.4(2) 8_655 8_655
O12 Gd1 O5 79.4(2) . 8_655
O9 Gd1 O5 72.6(2) . 8_655
O9 Gd1 O5 117.7(2) 8_655 8_655
O6 Gd1 O5 142.17(18) . 8_655
O5 Gd1 O5 73.3(3) . 8_655
O12 Gd1 O1 70.59(17) 8_655 .
O12 Gd1 O1 70.59(17) . .
O9 Gd1 O1 139.90(15) . .
O9 Gd1 O1 139.90(15) 8_655 .
O6 Gd1 O1 113.6(3) . .
O5 Gd1 O1 79.1(2) . .
O5 Gd1 O1 79.1(2) 8_655 .
O1 P2 O6 122.3(5) . 5_675
O1 P2 O3 110.0(3) . .
O6 P2 O3 106.7(3) 5_675 .
O1 P2 O3 110.0(3) . 8_655
O6 P2 O3 106.7(3) 5_675 8_655
O3 P2 O3 98.4(6) . 8_655
O5 P3 O3 114.9(4) 4_576 .
O5 P3 O11 117.3(4) 4_576 .
O3 P3 O11 100.0(4) . .
O5 P3 O13 115.6(4) 4_576 6_656
O3 P3 O13 101.8(4) . 6_656
O11 P3 O13 105.0(5) . 6_656
O9 P5 O9 121.7(5) 6_666 7_676
O9 P5 O11 105.9(3) 6_666 .
O9 P5 O11 110.9(4) 7_676 .
O9 P5 O11 110.9(4) 6_666 4_586
O9 P5 O11 105.9(3) 7_676 4_586
O11 P5 O11 99.4(6) . 4_586
O12 P6 O12 123.4(5) 4_575 .
O12 P6 O13 105.5(3) 4_575 4_575
O12 P6 O13 110.2(3) . 4_575
O12 P6 O13 110.2(3) 4_575 .
O12 P6 O13 105.5(3) . .
O13 P6 O13 99.5(7) 4_575 .
P2 O1 Gd1 130.0(4) . .
P3 O3 P2 133.1(4) . .
P3 O5 Gd1 163.9(4) 4_576 .
P2 O6 Gd1 174.1(6) 5_675 .
P5 O9 Gd1 148.8(4) 6_546 .
P3 O11 P5 141.3(4) . .
P6 O12 Gd1 147.5(4) . .
P3 O13 P6 135.2(4) 6_556 .

loop_
_geom_bond_atom_site_label_1
_geom_bond_atom_site_label_2
_geom_bond_distance
_geom_bond_site_symmetry_2
Gd1 O12 2.359(6) 8_655
Gd1 O12 2.359(6) .
Gd1 O9 2.375(6) .
Gd1 O9 2.375(6) 8_655
Gd1 O6 2.422(9) .
Gd1 O5 2.444(6) .
Gd1 O5 2.444(6) 8_655
Gd1 O1 2.456(10) .
P2 O1 1.481(10) .
P2 O6 1.483(8) 5_675
P2 O3 1.610(7) .
P2 O3 1.610(7) 8_655
P3 O5 1.459(6) 4_576
P3 O3 1.554(6) .
P3 O11 1.557(6) .
P3 O13 1.568(6) 6_656
P5 O9 1.461(6) 6_666
P5 O9 1.461(6) 7_676
P5 O11 1.607(6) .
P5 O11 1.607(6) 4_586
P6 O12 1.466(5) 4_575
P6 O12 1.466(5) .
P6 O13 1.575(7) 4_575
P6 O13 1.575(7) .
O5 P3 1.459(6) 4_576
O6 P2 1.483(8) 5_675
O9 P5 1.461(6) 6_546
O13 P3 1.568(6) 6_556

_cod_database_fobs_code 1560876
